data_9007867
loop_
_publ_author_name
'Faggiani, R.'
'Lock, C. J. L.'
'Epps, L. A.'
'Kramer, A. V.'
'Brune, H. D.'

_publ_section_title
;
 {2,2'-dimethyl-1,1'-[(N,N'-2H2)-ethylenediamino]dipropane-
 2-thiolato-N,N',S,S'}-oxotechnetium(V) chloride monodeuterate
;
_journal_issue 12
_journal_name_full 'Acta Crystallographica, Section C'
_journal_page_first 2324
_journal_page_last 2327
_journal_paper_doi 10.1107/S0108270190004085
_journal_volume 46
_journal_year 1990
_chemical_formula_structural TcC10H20D2N2S2OCl.D2O
_chemical_formula_sum 'C10 Cl N2 O2 S2 Tc'
_space_group_IT_number 14
_symmetry_space_group_name_Hall '-P 2ybc'
_symmetry_space_group_name_H-M 'P 1 21/c 1'
_cell_angle_alpha 90
_cell_angle_beta 96.89
_cell_angle_gamma 90
_cell_length_a 6.160
_cell_length_b 26.727
_cell_length_c 10.319
_cell_formula_units_Z 4
_cell_volume 1686.634
_exptl_crystal_density_diffrn 1.487
_cod_depositor_comments
;
 Fixing _atom_site_label values from 'Sl' to 'S1'.

 Antanas Vaitkus
 2013-04-02
;
_cod_original_formula_sum 'Tc S2 N2 C10 Cl O2'
_cod_database_code 9007867

loop_
_symmetry_equiv_pos_as_xyz
x,y,z
x,1/2-y,1/2+z
-x,1/2+y,1/2-z
-x,-y,-z

loop_
_atom_site_label
_atom_site_fract_x
_atom_site_fract_y
_atom_site_fract_z
_atom_site_occupancy
_atom_site_U_iso_or_equiv
Tc1 0.21843 0.85955 0.78361 1.00000 0.02760
S1 0.05160 0.82603 0.59840 1.00000 0.04270
S2 0.15190 0.78612 0.88170 1.00000 0.04290
N1 0.07270 0.92720 0.70420 1.00000 0.03000
N2 0.09550 0.89020 0.95090 1.00000 0.03100
C1 -0.03930 0.88180 0.49890 1.00000 0.03600
C2 -0.10730 0.92020 0.59340 1.00000 0.03800
C3 0.00700 0.96150 0.80820 1.00000 0.03800
C4 -0.07350 0.92980 0.91370 1.00000 0.03500
C5 0.01770 0.85400 0.04580 1.00000 0.04300
C6 0.15470 0.80640 0.05430 1.00000 0.03900
C11 -0.23920 0.86570 0.40410 1.00000 0.05600
C12 0.14290 0.90050 0.42280 1.00000 0.06000
C61 0.38680 0.81590 0.17450 1.00000 0.05100
C62 0.04930 0.75660 0.12830 1.00000 0.06600
Cl1 0.56730 0.00150 0.35360 0.50000 0.07100
Cl2 0.44660 0.95630 0.09970 0.50000 0.07100
O1 0.56730 0.00150 0.35360 0.50000 0.05200
O2 0.44660 0.95630 0.09970 0.50000 0.05200
O3 0.48360 0.86540 0.77940 1.00000 0.04500

_database_code_amcsd 0010230
